data_7025027
loop_
_publ_author_name
'Lu, Chunxin'
'Gu, Shaojin'
'Chen, Wanzhi'
'Qiu, Huayu'

_publ_section_title
;
 Platinum(II) complexes with polydentate N-heterocyclic carbenes:
 synthesis, structural characterization and hydrosilylation catalysis.
;
_journal_issue 17
_journal_name_full 'Dalton transactions (Cambridge, England : 2003)'
_journal_page_first 4198
_journal_page_last 4204
_journal_paper_doi 10.1039/b924587a
_journal_volume 39
_journal_year 2010
_chemical_formula_sum 'C19 H18 Cl F6 N4 P Pt'
_chemical_formula_weight 677.88
_chemical_name_systematic
;
?
;
_space_group_IT_number 2
_symmetry_cell_setting triclinic
_symmetry_space_group_name_Hall '-P 1'
_symmetry_space_group_name_H-M 'P -1'
_atom_sites_solution_hydrogens geom
_atom_sites_solution_primary direct
_atom_sites_solution_secondary difmap
_audit_creation_method SHELXL-97
_cell_angle_alpha 114.853(2)
_cell_angle_beta 105.0170(10)
_cell_angle_gamma 103.7310(10)
_cell_formula_units_Z 4
_cell_length_a 13.2737(12)
_cell_length_b 13.5583(12)
_cell_length_c 14.9735(15)
_cell_measurement_reflns_used 5960
_cell_measurement_temperature 298(2)
_cell_measurement_theta_max 27.974
_cell_measurement_theta_min 2.459
_cell_volume 2169.5(4)
_computing_cell_refinement 'Bruker SMART'
_computing_data_collection 'Bruker SMART'
_computing_data_reduction 'Bruker SAINT'
_computing_molecular_graphics 'Bruker SHELXTL'
_computing_publication_material 'Bruker SHELXTL'
_computing_structure_refinement 'SHELXL-97 (Sheldrick, 1997)'
_computing_structure_solution 'SHELXS-97 (Sheldrick, 1990)'
_diffrn_ambient_temperature 298(2)
_diffrn_measured_fraction_theta_full 0.981
_diffrn_measured_fraction_theta_max 0.981
_diffrn_measurement_device_type 'CCD area detector'
_diffrn_measurement_method 'phi and omega scans'
_diffrn_radiation_monochromator graphite
_diffrn_radiation_source 'fine-focus sealed tube'
_diffrn_radiation_type MoK\a
_diffrn_radiation_wavelength 0.71073
_diffrn_reflns_av_R_equivalents 0.0294
_diffrn_reflns_av_sigmaI/netI 0.0540
_diffrn_reflns_limit_h_max 9
_diffrn_reflns_limit_h_min -15
_diffrn_reflns_limit_k_max 16
_diffrn_reflns_limit_k_min -14
_diffrn_reflns_limit_l_max 17
_diffrn_reflns_limit_l_min -16
_diffrn_reflns_number 11278
_diffrn_reflns_theta_full 25.02
_diffrn_reflns_theta_max 25.02
_diffrn_reflns_theta_min 1.64
_exptl_absorpt_coefficient_mu 6.730
_exptl_absorpt_correction_T_max 0.3941
_exptl_absorpt_correction_T_min 0.3322
_exptl_absorpt_correction_type multi-scan
_exptl_absorpt_process_details sadabs
_exptl_crystal_colour yellow
_exptl_crystal_density_diffrn 2.075
_exptl_crystal_density_method 'not measured'
_exptl_crystal_description block
_exptl_crystal_F_000 1296
_exptl_crystal_size_max 0.21
_exptl_crystal_size_mid 0.19
_exptl_crystal_size_min 0.17
_refine_diff_density_max 1.561
_refine_diff_density_min -2.200
_refine_diff_density_rms 0.161
_refine_ls_extinction_method none
_refine_ls_goodness_of_fit_ref 1.012
_refine_ls_hydrogen_treatment constr
_refine_ls_matrix_type full
_refine_ls_number_parameters 579
_refine_ls_number_reflns 7517
_refine_ls_number_restraints 0
_refine_ls_restrained_S_all 1.012
_refine_ls_R_factor_all 0.0523
_refine_ls_R_factor_gt 0.0354
_refine_ls_shift/su_max 0.000
_refine_ls_shift/su_mean 0.000
_refine_ls_structure_factor_coef Fsqd
_refine_ls_weighting_details 'calc w=1/[\s^2^(Fo^2^)+(0.0541P)^2^+0.5163P] where P=(Fo^2^+2Fc^2^)/3'
_refine_ls_weighting_scheme calc
_refine_ls_wR_factor_gt 0.0871
_refine_ls_wR_factor_ref 0.0991
_reflns_number_gt 5820
_reflns_number_total 7517
_reflns_threshold_expression >2sigma(I)
_cod_data_source_file b924587a.txt
_cod_data_source_block 090401c
_cod_depositor_comments
;
The following automatic conversions were performed:

'_symmetry_cell_setting' value 'Triclinic' changed to 'triclinic'
according to /home/saulius/struct/CIF-dictionaries/cif_core.dic
dictionary named 'cif_core.dic' version 2.4.2 from 2011-04-26.

Automatic conversion script
Id: cif_fix_values 1891 2012-01-12 08:04:46Z andrius 
;
_cod_original_sg_symbol_H-M 'P-1 '
_cod_database_code 7025027

loop_
_symmetry_equiv_pos_as_xyz
'x, y, z'
'-x, -y, -z'

loop_
_atom_site_label
_atom_site_type_symbol
_atom_site_fract_x
_atom_site_fract_y
_atom_site_fract_z
_atom_site_U_iso_or_equiv
_atom_site_adp_type
_atom_site_occupancy
_atom_site_symmetry_multiplicity
_atom_site_calc_flag
_atom_site_refinement_flags
Pt1 Pt 0.56321(2) 0.13990(2) 0.12313(2) 0.03398(10) Uani 1 1 d .
Pt2 Pt -0.03751(2) 0.36979(2) 0.32180(2) 0.03921(10) Uani 1 1 d .
Cl1 Cl 0.41159(16) 0.19361(18) 0.12200(17) 0.0529(5) Uani 1 1 d .
Cl2 Cl -0.0890(2) 0.4212(2) 0.19570(18) 0.0662(6) Uani 1 1 d .
F1 F 0.1023(4) 1.0544(4) 0.3281(5) 0.0832(17) Uani 1 1 d .
F2 F 0.1948(5) 0.8525(5) 0.2532(5) 0.0911(18) Uani 1 1 d .
F3 F 0.2034(6) 0.9839(7) 0.4109(5) 0.123(3) Uani 1 1 d .
F4 F 0.2626(4) 1.0445(5) 0.3082(5) 0.0897(18) Uani 1 1 d .
F5 F 0.0936(5) 0.9230(5) 0.1721(4) 0.0862(17) Uani 1 1 d .
F6 F 0.0349(5) 0.8617(5) 0.2746(5) 0.0796(15) Uani 1 1 d .
F7 F 0.5313(8) 0.4384(8) 0.7824(6) 0.164(4) Uani 1 1 d .
F8 F 0.4489(10) 0.2358(8) 0.5522(6) 0.203(5) Uani 1 1 d .
F9 F 0.5973(9) 0.3119(13) 0.6958(10) 0.215(6) Uani 1 1 d .
F10 F 0.5516(8) 0.4183(8) 0.6346(8) 0.158(3) Uani 1 1 d .
F11 F 0.3856(6) 0.3663(9) 0.6413(7) 0.148(3) Uani 1 1 d .
F12 F 0.4341(8) 0.2572(7) 0.7043(8) 0.151(3) Uani 1 1 d .
N1 N 0.6994(5) 0.1391(5) 0.0059(5) 0.0402(14) Uani 1 1 d .
N2 N 0.5842(5) 0.2119(5) -0.0469(5) 0.0455(15) Uani 1 1 d .
N3 N 0.6908(5) 0.0915(5) 0.1304(4) 0.0340(13) Uani 1 1 d .
N4 N 0.5643(5) 0.0888(5) 0.2369(5) 0.0396(14) Uani 1 1 d .
N5 N 0.1455(5) 0.3091(5) 0.3903(5) 0.0437(15) Uani 1 1 d .
N6 N 0.1777(5) 0.3541(5) 0.2758(5) 0.0488(16) Uani 1 1 d .
N7 N -0.0040(5) 0.3215(5) 0.4276(5) 0.0372(13) Uani 1 1 d .
N8 N -0.1731(5) 0.3816(5) 0.3684(5) 0.0446(15) Uani 1 1 d .
P1 P 0.15033(17) 0.95417(19) 0.29324(17) 0.0486(5) Uani 1 1 d .
P2 P 0.49017(18) 0.3350(2) 0.66639(18) 0.0524(5) Uani 1 1 d .
C1 C 0.7266(8) 0.1614(7) -0.0691(6) 0.055(2) Uani 1 1 d .
H1 H 0.7827 0.1470 -0.0927 0.066 Uiso 1 1 calc R
C2 C 0.6563(8) 0.2078(7) -0.1004(6) 0.055(2) Uani 1 1 d .
H2 H 0.6555 0.2329 -0.1495 0.066 Uiso 1 1 calc R
C3 C 0.6097(7) 0.1716(6) 0.0219(6) 0.0469(19) Uani 1 1 d .
C4 C 0.7456(6) 0.0971(6) 0.0684(6) 0.0423(18) Uani 1 1 d .
C5 C 0.8374(6) 0.0647(6) 0.0746(6) 0.0442(18) Uani 1 1 d .
H5 H 0.8780 0.0711 0.0338 0.053 Uiso 1 1 calc R
C6 C 0.8676(6) 0.0222(6) 0.1435(6) 0.0470(19) Uani 1 1 d .
H6 H 0.9274 -0.0025 0.1461 0.056 Uiso 1 1 calc R
C7 C 0.8093(6) 0.0154(6) 0.2101(6) 0.0442(18) Uani 1 1 d .
C8 C 0.7191(6) 0.0527(6) 0.1985(6) 0.0372(16) Uani 1 1 d .
C9 C 0.6514(6) 0.0518(6) 0.2576(6) 0.0365(16) Uani 1 1 d .
C10 C 0.6754(6) 0.0135(6) 0.3307(6) 0.0412(17) Uani 1 1 d .
C11 C 0.6043(7) 0.0136(7) 0.3866(6) 0.051(2) Uani 1 1 d .
H11 H 0.6157 -0.0115 0.4361 0.061 Uiso 1 1 calc R
C12 C 0.5192(7) 0.0508(7) 0.3671(6) 0.052(2) Uani 1 1 d .
H12 H 0.4728 0.0512 0.4042 0.063 Uiso 1 1 calc R
C13 C 0.4991(6) 0.0883(6) 0.2930(6) 0.0422(17) Uani 1 1 d .
H13 H 0.4400 0.1134 0.2820 0.051 Uiso 1 1 calc R
C14 C 0.8309(6) -0.0235(7) 0.2841(7) 0.053(2) Uani 1 1 d .
H14 H 0.8899 -0.0490 0.2936 0.064 Uiso 1 1 calc R
C15 C 0.7672(7) -0.0245(7) 0.3419(7) 0.053(2) Uani 1 1 d .
H15 H 0.7837 -0.0507 0.3901 0.064 Uiso 1 1 calc R
C16 C 0.5045(7) 0.2694(7) -0.0494(6) 0.0498(19) Uani 1 1 d .
H16A H 0.4366 0.2244 -0.0482 0.060 Uiso 1 1 calc R
H16B H 0.4826 0.2709 -0.1157 0.060 Uiso 1 1 calc R
C17 C 0.5568(7) 0.3954(7) 0.0464(7) 0.057(2) Uani 1 1 d .
H17A H 0.5007 0.4298 0.0423 0.068 Uiso 1 1 calc R
H17B H 0.5739 0.3922 0.1119 0.068 Uiso 1 1 calc R
C18 C 0.6616(7) 0.4748(7) 0.0547(6) 0.059(2) Uani 1 1 d .
H18A H 0.6445 0.4797 -0.0099 0.071 Uiso 1 1 calc R
H18B H 0.7176 0.4402 0.0579 0.071 Uiso 1 1 calc R
C19 C 0.7130(8) 0.5996(7) 0.1527(7) 0.069(3) Uani 1 1 d .
H19A H 0.6658 0.6411 0.1425 0.104 Uiso 1 1 calc R
H19B H 0.7876 0.6410 0.1613 0.104 Uiso 1 1 calc R
H19C H 0.7178 0.5954 0.2160 0.104 Uiso 1 1 calc R
C20 C 0.1024(6) 0.3450(6) 0.3199(5) 0.0412(17) Uani 1 1 d .
C21 C 0.2650(7) 0.3251(7) 0.3158(7) 0.058(2) Uani 1 1 d .
H21 H 0.3264 0.3254 0.2968 0.070 Uiso 1 1 calc R
C22 C 0.2450(7) 0.2963(7) 0.3875(7) 0.054(2) Uani 1 1 d .
H22 H 0.2892 0.2726 0.4269 0.065 Uiso 1 1 calc R
C23 C 0.0851(6) 0.2957(6) 0.4507(6) 0.0401(17) Uani 1 1 d .
C24 C 0.1082(7) 0.2625(7) 0.5286(6) 0.052(2) Uani 1 1 d .
H24 H 0.1713 0.2445 0.5457 0.062 Uiso 1 1 calc R
C25 C 0.0361(7) 0.2573(7) 0.5789(6) 0.052(2) Uani 1 1 d .
H25 H 0.0503 0.2345 0.6298 0.062 Uiso 1 1 calc R
C26 C -0.0596(7) 0.2859(6) 0.5551(6) 0.0471(19) Uani 1 1 d .
C27 C -0.0765(6) 0.3176(6) 0.4788(5) 0.0390(17) Uani 1 1 d .
C28 C -0.1671(7) 0.3521(6) 0.4479(6) 0.0457(19) Uani 1 1 d .
C29 C -0.2451(7) 0.3499(7) 0.4933(7) 0.052(2) Uani 1 1 d .
C30 C -0.3333(7) 0.3856(7) 0.4611(7) 0.058(2) Uani 1 1 d .
H30 H -0.3861 0.3890 0.4915 0.069 Uiso 1 1 calc R
C31 C -0.3374(7) 0.4138(7) 0.3866(8) 0.066(3) Uani 1 1 d .
H31 H -0.3952 0.4369 0.3648 0.079 Uiso 1 1 calc R
C32 C -0.2577(7) 0.4112(7) 0.3365(7) 0.055(2) Uani 1 1 d .
H32 H -0.2658 0.4300 0.2827 0.067 Uiso 1 1 calc R
C33 C -0.1392(7) 0.2878(7) 0.6044(7) 0.057(2) Uani 1 1 d .
H33 H -0.1302 0.2687 0.6580 0.068 Uiso 1 1 calc R
C34 C -0.2278(7) 0.3173(7) 0.5732(7) 0.059(2) Uani 1 1 d .
H34 H -0.2790 0.3161 0.6053 0.071 Uiso 1 1 calc R
C35 C 0.1709(7) 0.3916(7) 0.1961(6) 0.059(2) Uani 1 1 d .
H35A H 0.2451 0.4477 0.2159 0.070 Uiso 1 1 calc R
H35B H 0.1189 0.4313 0.1969 0.070 Uiso 1 1 calc R
C36 C 0.1305(9) 0.2871(8) 0.0828(7) 0.074(3) Uani 1 1 d .
H36A H 0.1738 0.2390 0.0844 0.089 Uiso 1 1 calc R
H36B H 0.0512 0.2385 0.0575 0.089 Uiso 1 1 calc R
C37 C 0.1446(10) 0.3288(10) 0.0057(8) 0.094(4) Uani 1 1 d .
H37A H 0.2244 0.3760 0.0310 0.113 Uiso 1 1 calc R
H37B H 0.1218 0.2603 -0.0645 0.113 Uiso 1 1 calc R
C38 C 0.0777(12) 0.4005(12) -0.0065(10) 0.113(4) Uani 1 1 d .
H38A H -0.0011 0.3559 -0.0286 0.170 Uiso 1 1 calc R
H38B H 0.0867 0.4192 -0.0599 0.170 Uiso 1 1 calc R
H38C H 0.1046 0.4725 0.0612 0.170 Uiso 1 1 calc R

loop_
_atom_site_aniso_label
_atom_site_aniso_U_11
_atom_site_aniso_U_22
_atom_site_aniso_U_33
_atom_site_aniso_U_23
_atom_site_aniso_U_13
_atom_site_aniso_U_12
Pt1 0.03144(16) 0.03371(15) 0.03513(17) 0.01552(13) 0.01376(12) 0.01413(11)
Pt2 0.04244(18) 0.03326(16) 0.02988(17) 0.01272(12) 0.00891(13) 0.00917(12)
Cl1 0.0452(11) 0.0607(12) 0.0623(13) 0.0320(10) 0.0249(10) 0.0315(9)
Cl2 0.0725(15) 0.0703(14) 0.0539(13) 0.0412(11) 0.0130(11) 0.0217(11)
F1 0.071(4) 0.061(3) 0.118(5) 0.031(3) 0.055(3) 0.034(3)
F2 0.114(5) 0.114(4) 0.125(5) 0.084(4) 0.083(4) 0.088(4)
F3 0.114(5) 0.198(7) 0.056(4) 0.065(4) 0.025(4) 0.072(5)
F4 0.050(3) 0.096(4) 0.136(5) 0.063(4) 0.049(3) 0.030(3)
F5 0.100(4) 0.118(5) 0.064(3) 0.056(3) 0.035(3) 0.059(4)
F6 0.076(4) 0.081(4) 0.106(4) 0.057(3) 0.055(3) 0.032(3)
F7 0.156(8) 0.169(8) 0.074(5) 0.005(5) 0.032(5) 0.042(6)
F8 0.258(12) 0.125(7) 0.077(5) -0.030(5) 0.045(6) 0.026(7)
F9 0.184(9) 0.423(17) 0.286(13) 0.275(14) 0.181(10) 0.240(12)
F10 0.178(8) 0.159(7) 0.220(9) 0.131(7) 0.145(8) 0.060(6)
F11 0.105(6) 0.263(10) 0.185(8) 0.169(8) 0.084(6) 0.116(6)
F12 0.213(9) 0.136(6) 0.214(9) 0.128(6) 0.160(8) 0.089(6)
N1 0.047(4) 0.040(3) 0.032(3) 0.015(3) 0.019(3) 0.018(3)
N2 0.056(4) 0.046(3) 0.034(3) 0.022(3) 0.018(3) 0.018(3)
N3 0.034(3) 0.034(3) 0.030(3) 0.011(3) 0.013(3) 0.016(2)
N4 0.036(3) 0.032(3) 0.045(4) 0.020(3) 0.016(3) 0.007(2)
N5 0.040(4) 0.051(4) 0.036(3) 0.020(3) 0.016(3) 0.016(3)
N6 0.049(4) 0.052(4) 0.043(4) 0.024(3) 0.021(3) 0.013(3)
N7 0.044(4) 0.032(3) 0.040(3) 0.019(3) 0.023(3) 0.014(3)
N8 0.042(4) 0.042(3) 0.047(4) 0.020(3) 0.019(3) 0.016(3)
P1 0.0447(11) 0.0654(13) 0.0463(12) 0.0296(11) 0.0248(10) 0.0293(10)
P2 0.0500(12) 0.0651(13) 0.0508(13) 0.0332(11) 0.0262(10) 0.0234(10)
C1 0.069(6) 0.060(5) 0.041(5) 0.025(4) 0.032(4) 0.025(4)
C2 0.079(6) 0.055(5) 0.041(5) 0.027(4) 0.032(4) 0.030(4)
C3 0.053(5) 0.041(4) 0.042(4) 0.014(4) 0.022(4) 0.022(4)
C4 0.036(4) 0.039(4) 0.049(5) 0.015(4) 0.026(4) 0.017(3)
C5 0.032(4) 0.050(4) 0.044(4) 0.017(4) 0.022(3) 0.013(3)
C6 0.033(4) 0.048(4) 0.053(5) 0.016(4) 0.017(4) 0.022(3)
C7 0.029(4) 0.040(4) 0.053(5) 0.018(4) 0.013(3) 0.014(3)
C8 0.031(4) 0.037(4) 0.040(4) 0.015(3) 0.014(3) 0.016(3)
C9 0.030(4) 0.034(4) 0.038(4) 0.015(3) 0.011(3) 0.013(3)
C10 0.037(4) 0.038(4) 0.038(4) 0.017(3) 0.008(3) 0.010(3)
C11 0.055(5) 0.053(5) 0.044(5) 0.028(4) 0.018(4) 0.018(4)
C12 0.050(5) 0.058(5) 0.052(5) 0.028(4) 0.029(4) 0.019(4)
C13 0.037(4) 0.047(4) 0.046(4) 0.026(4) 0.020(3) 0.016(3)
C14 0.041(4) 0.066(5) 0.059(5) 0.034(4) 0.018(4) 0.032(4)
C15 0.055(5) 0.055(5) 0.056(5) 0.034(4) 0.018(4) 0.028(4)
C16 0.055(5) 0.060(5) 0.036(4) 0.030(4) 0.013(4) 0.021(4)
C17 0.066(5) 0.067(5) 0.058(5) 0.040(5) 0.032(4) 0.039(4)
C18 0.068(6) 0.067(5) 0.047(5) 0.029(4) 0.022(4) 0.035(5)
C19 0.088(7) 0.059(5) 0.054(5) 0.023(5) 0.030(5) 0.028(5)
C20 0.048(4) 0.039(4) 0.014(3) 0.004(3) 0.008(3) 0.006(3)
C21 0.053(5) 0.067(5) 0.050(5) 0.026(4) 0.024(4) 0.020(4)
C22 0.048(5) 0.055(5) 0.054(5) 0.022(4) 0.024(4) 0.023(4)
C23 0.045(4) 0.039(4) 0.037(4) 0.020(3) 0.018(3) 0.013(3)
C24 0.053(5) 0.056(5) 0.040(4) 0.025(4) 0.011(4) 0.018(4)
C25 0.066(6) 0.052(5) 0.037(4) 0.025(4) 0.021(4) 0.019(4)
C26 0.048(5) 0.046(4) 0.042(4) 0.019(4) 0.021(4) 0.014(4)
C27 0.040(4) 0.030(3) 0.027(4) 0.005(3) 0.010(3) 0.004(3)
C28 0.049(5) 0.034(4) 0.047(5) 0.013(3) 0.024(4) 0.016(3)
C29 0.049(5) 0.044(4) 0.052(5) 0.016(4) 0.023(4) 0.017(4)
C30 0.049(5) 0.041(4) 0.055(5) 0.016(4) 0.009(4) 0.004(4)
C31 0.044(5) 0.051(5) 0.085(7) 0.019(5) 0.024(5) 0.025(4)
C32 0.059(5) 0.045(4) 0.052(5) 0.020(4) 0.015(4) 0.023(4)
C33 0.066(6) 0.056(5) 0.045(5) 0.027(4) 0.025(4) 0.013(4)
C34 0.058(6) 0.052(5) 0.059(6) 0.020(4) 0.036(5) 0.011(4)
C35 0.057(5) 0.066(5) 0.036(4) 0.025(4) 0.016(4) 0.005(4)
C36 0.094(8) 0.067(6) 0.054(6) 0.028(5) 0.037(5) 0.019(5)
C37 0.107(9) 0.094(8) 0.043(6) 0.024(6) 0.024(6) 0.006(7)
C38 0.139(12) 0.146(12) 0.096(9) 0.085(9) 0.059(9) 0.063(10)

loop_
_atom_type_symbol
_atom_type_description
_atom_type_scat_dispersion_real
_atom_type_scat_dispersion_imag
_atom_type_scat_source
C C 0.0033 0.0016 'International Tables Vol C Tables 4.2.6.8 and 6.1.1.4'
H H 0.0000 0.0000 'International Tables Vol C Tables 4.2.6.8 and 6.1.1.4'
N N 0.0061 0.0033 'International Tables Vol C Tables 4.2.6.8 and 6.1.1.4'
Cl Cl 0.1484 0.1585 'International Tables Vol C Tables 4.2.6.8 and 6.1.1.4'
F F 0.0171 0.0103 'International Tables Vol C Tables 4.2.6.8 and 6.1.1.4'
P P 0.1023 0.0942 'International Tables Vol C Tables 4.2.6.8 and 6.1.1.4'
Pt Pt -1.7033 8.3905 'International Tables Vol C Tables 4.2.6.8 and 6.1.1.4'

loop_
_geom_angle_atom_site_label_1
_geom_angle_atom_site_label_2
_geom_angle_atom_site_label_3
_geom_angle
C3 Pt1 N3 78.9(3)
C3 Pt1 N4 159.0(3)
N3 Pt1 N4 80.1(2)
C3 Pt1 Cl1 104.6(2)
N3 Pt1 Cl1 176.52(18)
N4 Pt1 Cl1 96.38(17)
N7 Pt2 C20 78.2(3)
N7 Pt2 N8 80.9(2)
C20 Pt2 N8 159.1(3)
N7 Pt2 Cl2 176.23(18)
C20 Pt2 Cl2 105.1(2)
N8 Pt2 Cl2 95.81(19)
C4 N1 C1 132.6(7)
C4 N1 C3 116.0(6)
C1 N1 C3 111.3(7)
C3 N2 C2 111.2(7)
C3 N2 C16 123.1(6)
C2 N2 C16 125.0(7)
C4 N3 C8 122.7(6)
C4 N3 Pt1 119.8(5)
C8 N3 Pt1 117.5(4)
C13 N4 C9 116.7(6)
C13 N4 Pt1 132.5(5)
C9 N4 Pt1 110.8(5)
C22 N5 C20 110.9(6)
C22 N5 C23 132.4(7)
C20 N5 C23 116.6(6)
C20 N6 C21 111.4(7)
C20 N6 C35 125.2(7)
C21 N6 C35 123.4(7)
C23 N7 C27 121.4(6)
C23 N7 Pt2 121.3(5)
C27 N7 Pt2 117.3(5)
C32 N8 C28 117.7(7)
C32 N8 Pt2 131.9(6)
C28 N8 Pt2 110.4(5)
F3 P1 F2 91.4(4)
F3 P1 F4 91.8(4)
F2 P1 F4 89.8(3)
F3 P1 F1 91.1(4)
F2 P1 F1 177.5(4)
F4 P1 F1 90.6(3)
F3 P1 F5 179.0(4)
F2 P1 F5 89.1(3)
F4 P1 F5 89.1(3)
F1 P1 F5 88.4(3)
F3 P1 F6 89.9(4)
F2 P1 F6 90.2(3)
F4 P1 F6 178.3(4)
F1 P1 F6 89.4(3)
F5 P1 F6 89.2(3)
F8 P2 F9 89.5(7)
F8 P2 F12 95.1(6)
F9 P2 F12 90.8(5)
F8 P2 F7 178.6(6)
F9 P2 F7 91.6(6)
F12 P2 F7 85.7(5)
F8 P2 F10 87.8(6)
F9 P2 F10 87.9(5)
F12 P2 F10 176.9(6)
F7 P2 F10 91.5(5)
F8 P2 F11 93.2(6)
F9 P2 F11 176.6(7)
F12 P2 F11 90.9(5)
F7 P2 F11 85.6(5)
F10 P2 F11 90.3(5)
C2 C1 N1 106.3(8)
C2 C1 H1 126.9
N1 C1 H1 126.9
C1 C2 N2 108.3(7)
C1 C2 H2 125.9
N2 C2 H2 125.9
N2 C3 N1 102.9(6)
N2 C3 Pt1 142.9(6)
N1 C3 Pt1 114.2(5)
N3 C4 N1 111.1(6)
N3 C4 C5 119.9(7)
N1 C4 C5 129.0(7)
C4 C5 C6 118.6(7)
C4 C5 H5 120.7
C6 C5 H5 120.7
C5 C6 C7 122.0(6)
C5 C6 H6 119.0
C7 C6 H6 119.0
C8 C7 C14 117.2(7)
C8 C7 C6 114.4(7)
C14 C7 C6 128.4(7)
N3 C8 C7 122.4(7)
N3 C8 C9 115.3(6)
C7 C8 C9 122.3(7)
N4 C9 C10 124.7(6)
N4 C9 C8 116.3(6)
C10 C9 C8 119.0(6)
C9 C10 C11 116.4(7)
C9 C10 C15 118.3(7)
C11 C10 C15 125.2(7)
C12 C11 C10 119.1(7)
C12 C11 H11 120.5
C10 C11 H11 120.5
C11 C12 C13 122.0(7)
C11 C12 H12 119.0
C13 C12 H12 119.0
N4 C13 C12 121.1(7)
N4 C13 H13 119.5
C12 C13 H13 119.5
C15 C14 C7 121.3(7)
C15 C14 H14 119.4
C7 C14 H14 119.4
C14 C15 C10 121.8(7)
C14 C15 H15 119.1
C10 C15 H15 119.1
N2 C16 C17 111.2(6)
N2 C16 H16A 109.4
C17 C16 H16A 109.4
N2 C16 H16B 109.4
C17 C16 H16B 109.4
H16A C16 H16B 108.0
C18 C17 C16 115.3(7)
C18 C17 H17A 108.4
C16 C17 H17A 108.4
C18 C17 H17B 108.4
C16 C17 H17B 108.4
H17A C17 H17B 107.5
C17 C18 C19 113.9(7)
C17 C18 H18A 108.8
C19 C18 H18A 108.8
C17 C18 H18B 108.8
C19 C18 H18B 108.8
H18A C18 H18B 107.7
C18 C19 H19A 109.5
C18 C19 H19B 109.5
H19A C19 H19B 109.5
C18 C19 H19C 109.5
H19A C19 H19C 109.5
H19B C19 H19C 109.5
N6 C20 N5 104.0(6)
N6 C20 Pt2 142.3(6)
N5 C20 Pt2 113.6(5)
C22 C21 N6 107.6(8)
C22 C21 H21 126.2
N6 C21 H21 126.2
C21 C22 N5 106.1(8)
C21 C22 H22 127.0
N5 C22 H22 127.0
N7 C23 N5 110.2(6)
N7 C23 C24 120.2(7)
N5 C23 C24 129.6(7)
C25 C24 C23 118.7(8)
C25 C24 H24 120.7
C23 C24 H24 120.7
C24 C25 C26 121.5(8)
C24 C25 H25 119.2
C26 C25 H25 119.2
C27 C26 C25 116.5(7)
C27 C26 C33 116.6(7)
C25 C26 C33 126.9(8)
C26 C27 N7 121.7(7)
C26 C27 C28 123.3(7)
N7 C27 C28 114.9(7)
C29 C28 N8 123.9(7)
C29 C28 C27 119.6(8)
N8 C28 C27 116.4(7)
C28 C29 C30 117.9(8)
C28 C29 C34 117.4(8)
C30 C29 C34 124.7(8)
C31 C30 C29 117.4(9)
C31 C30 H30 121.3
C29 C30 H30 121.3
C30 C31 C32 124.2(9)
C30 C31 H31 117.9
C32 C31 H31 117.9
N8 C32 C31 118.8(8)
N8 C32 H32 120.6
C31 C32 H32 120.6
C34 C33 C26 120.4(8)
C34 C33 H33 119.8
C26 C33 H33 119.8
C33 C34 C29 122.6(8)
C33 C34 H34 118.7
C29 C34 H34 118.7
N6 C35 C36 111.8(7)
N6 C35 H35A 109.3
C36 C35 H35A 109.3
N6 C35 H35B 109.3
C36 C35 H35B 109.3
H35A C35 H35B 107.9
C37 C36 C35 111.1(8)
C37 C36 H36A 109.4
C35 C36 H36A 109.4
C37 C36 H36B 109.4
C35 C36 H36B 109.4
H36A C36 H36B 108.0
C38 C37 C36 114.1(10)
C38 C37 H37A 108.7
C36 C37 H37A 108.7
C38 C37 H37B 108.7
C36 C37 H37B 108.7
H37A C37 H37B 107.6
C37 C38 H38A 109.5
C37 C38 H38B 109.5
H38A C38 H38B 109.5
C37 C38 H38C 109.5
H38A C38 H38C 109.5
H38B C38 H38C 109.5

loop_
_geom_bond_atom_site_label_1
_geom_bond_atom_site_label_2
_geom_bond_distance
Pt1 C3 1.942(8)
Pt1 N3 1.950(5)
Pt1 N4 2.089(6)
Pt1 Cl1 2.2955(19)
Pt2 N7 1.944(6)
Pt2 C20 1.969(8)
Pt2 N8 2.109(6)
Pt2 Cl2 2.277(2)
F1 P1 1.585(5)
F2 P1 1.576(5)
F3 P1 1.545(6)
F4 P1 1.582(5)
F5 P1 1.591(6)
F6 P1 1.603(5)
F7 P2 1.542(7)
F8 P2 1.504(7)
F9 P2 1.522(7)
F10 P2 1.544(7)
F11 P2 1.546(7)
F12 P2 1.530(7)
N1 C4 1.376(9)
N1 C1 1.388(10)
N1 C3 1.406(10)
N2 C3 1.361(10)
N2 C2 1.396(10)
N2 C16 1.457(10)
N3 C4 1.334(9)
N3 C8 1.343(9)
N4 C13 1.354(9)
N4 C9 1.380(9)
N5 C22 1.381(9)
N5 C20 1.388(9)
N5 C23 1.392(9)
N6 C20 1.343(9)
N6 C21 1.382(10)
N6 C35 1.472(10)
N7 C23 1.314(9)
N7 C27 1.381(9)
N8 C32 1.322(10)
N8 C28 1.396(10)
C1 C2 1.337(12)
C1 H1 0.9300
C2 H2 0.9300
C4 C5 1.384(10)
C5 C6 1.398(10)
C5 H5 0.9300
C6 C7 1.431(11)
C6 H6 0.9300
C7 C8 1.404(9)
C7 C14 1.409(11)
C8 C9 1.417(10)
C9 C10 1.395(10)
C10 C11 1.416(10)
C10 C15 1.429(10)
C11 C12 1.356(11)
C11 H11 0.9300
C12 C13 1.396(11)
C12 H12 0.9300
C13 H13 0.9300
C14 C15 1.359(11)
C14 H14 0.9300
C15 H15 0.9300
C16 C17 1.522(10)
C16 H16A 0.9700
C16 H16B 0.9700
C17 C18 1.482(11)
C17 H17A 0.9700
C17 H17B 0.9700
C18 C19 1.526(11)
C18 H18A 0.9700
C18 H18B 0.9700
C19 H19A 0.9600
C19 H19B 0.9600
C19 H19C 0.9600
C21 C22 1.352(11)
C21 H21 0.9300
C22 H22 0.9300
C23 C24 1.407(10)
C24 C25 1.368(11)
C24 H24 0.9300
C25 C26 1.417(11)
C25 H25 0.9300
C26 C27 1.366(11)
C26 C33 1.436(11)
C27 C28 1.428(10)
C28 C29 1.379(11)
C29 C30 1.418(11)
C29 C34 1.424(12)
C30 C31 1.315(12)
C30 H30 0.9300
C31 C32 1.446(12)
C31 H31 0.9300
C32 H32 0.9300
C33 C34 1.363(12)
C33 H33 0.9300
C34 H34 0.9300
C35 C36 1.523(11)
C35 H35A 0.9700
C35 H35B 0.9700
C36 C37 1.515(13)
C36 H36A 0.9700
C36 H36B 0.9700
C37 C38 1.498(16)
C37 H37A 0.9700
C37 H37B 0.9700
C38 H38A 0.9600
C38 H38B 0.9600
C38 H38C 0.9600

loop_
_geom_torsion_atom_site_label_1
_geom_torsion_atom_site_label_2
_geom_torsion_atom_site_label_3
_geom_torsion_atom_site_label_4
_geom_torsion
C3 Pt1 N3 C4 -1.7(5)
N4 Pt1 N3 C4 179.0(6)
Cl1 Pt1 N3 C4 178(2)
C3 Pt1 N3 C8 178.7(5)
N4 Pt1 N3 C8 -0.6(5)
Cl1 Pt1 N3 C8 -2(3)
C3 Pt1 N4 C13 177.4(7)
N3 Pt1 N4 C13 179.3(6)
Cl1 Pt1 N4 C13 -0.7(6)
C3 Pt1 N4 C9 -0.9(9)
N3 Pt1 N4 C9 1.1(4)
Cl1 Pt1 N4 C9 -179.0(4)
C20 Pt2 N7 C23 -0.2(5)
N8 Pt2 N7 C23 -178.8(6)
Cl2 Pt2 N7 C23 151(2)
C20 Pt2 N7 C27 178.7(5)
N8 Pt2 N7 C27 0.0(5)
Cl2 Pt2 N7 C27 -30(3)
N7 Pt2 N8 C32 -179.4(7)
C20 Pt2 N8 C32 177.0(7)
Cl2 Pt2 N8 C32 -1.2(7)
N7 Pt2 N8 C28 1.0(5)
C20 Pt2 N8 C28 -2.6(9)
Cl2 Pt2 N8 C28 179.1(4)
C4 N1 C1 C2 -176.7(7)
C3 N1 C1 C2 0.2(9)
N1 C1 C2 N2 -1.2(9)
C3 N2 C2 C1 1.9(9)
C16 N2 C2 C1 172.3(7)
C2 N2 C3 N1 -1.6(8)
C16 N2 C3 N1 -172.2(6)
C2 N2 C3 Pt1 -178.2(7)
C16 N2 C3 Pt1 11.2(13)
C4 N1 C3 N2 178.3(6)
C1 N1 C3 N2 0.9(8)
C4 N1 C3 Pt1 -3.9(8)
C1 N1 C3 Pt1 178.6(5)
N3 Pt1 C3 N2 179.3(9)
N4 Pt1 C3 N2 -178.8(6)
Cl1 Pt1 C3 N2 -0.7(9)
N3 Pt1 C3 N1 2.9(5)
N4 Pt1 C3 N1 4.9(11)
Cl1 Pt1 C3 N1 -177.0(5)
C8 N3 C4 N1 179.6(6)
Pt1 N3 C4 N1 0.1(8)
C8 N3 C4 C5 -1.5(10)
Pt1 N3 C4 C5 178.9(5)
C1 N1 C4 N3 179.3(7)
C3 N1 C4 N3 2.5(9)
C1 N1 C4 C5 0.6(13)
C3 N1 C4 C5 -176.2(7)
N3 C4 C5 C6 2.5(11)
N1 C4 C5 C6 -178.9(7)
C4 C5 C6 C7 -2.3(11)
C5 C6 C7 C8 1.2(10)
C5 C6 C7 C14 -179.0(7)
C4 N3 C8 C7 0.3(10)
Pt1 N3 C8 C7 179.9(5)
C4 N3 C8 C9 -179.6(6)
Pt1 N3 C8 C9 0.0(8)
C14 C7 C8 N3 180.0(7)
C6 C7 C8 N3 -0.1(10)
C14 C7 C8 C9 -0.1(10)
C6 C7 C8 C9 179.8(6)
C13 N4 C9 C10 0.7(10)
Pt1 N4 C9 C10 179.2(5)
C13 N4 C9 C8 -180.0(6)
Pt1 N4 C9 C8 -1.4(7)
N3 C8 C9 N4 1.0(9)
C7 C8 C9 N4 -178.9(6)
N3 C8 C9 C10 -179.6(6)
C7 C8 C9 C10 0.5(10)
N4 C9 C10 C11 -0.1(10)
C8 C9 C10 C11 -179.4(6)
N4 C9 C10 C15 178.7(6)
C8 C9 C10 C15 -0.6(10)
C9 C10 C11 C12 -0.4(11)
C15 C10 C11 C12 -179.1(7)
C10 C11 C12 C13 0.4(12)
C9 N4 C13 C12 -0.7(10)
Pt1 N4 C13 C12 -178.9(5)
C11 C12 C13 N4 0.2(12)
C8 C7 C14 C15 -0.2(11)
C6 C7 C14 C15 180.0(8)
C7 C14 C15 C10 0.0(12)
C9 C10 C15 C14 0.4(11)
C11 C10 C15 C14 179.1(8)
C3 N2 C16 C17 75.0(9)
C2 N2 C16 C17 -94.3(9)
N2 C16 C17 C18 59.2(9)
C16 C17 C18 C19 -179.0(7)
C21 N6 C20 N5 0.1(8)
C35 N6 C20 N5 -179.0(6)
C21 N6 C20 Pt2 177.2(6)
C35 N6 C20 Pt2 -1.9(13)
C22 N5 C20 N6 -0.4(8)
C23 N5 C20 N6 178.2(6)
C22 N5 C20 Pt2 -178.4(5)
C23 N5 C20 Pt2 0.2(8)
N7 Pt2 C20 N6 -176.9(9)
N8 Pt2 C20 N6 -173.2(6)
Cl2 Pt2 C20 N6 5.0(9)
N7 Pt2 C20 N5 0.0(5)
N8 Pt2 C20 N5 3.7(10)
Cl2 Pt2 C20 N5 -178.2(4)
C20 N6 C21 C22 0.2(9)
C35 N6 C21 C22 179.3(7)
N6 C21 C22 N5 -0.4(9)
C20 N5 C22 C21 0.5(9)
C23 N5 C22 C21 -177.8(7)
C27 N7 C23 N5 -178.5(6)
Pt2 N7 C23 N5 0.3(8)
C27 N7 C23 C24 0.3(10)
Pt2 N7 C23 C24 179.1(5)
C22 N5 C23 N7 177.9(7)
C20 N5 C23 N7 -0.3(9)
C22 N5 C23 C24 -0.8(13)
C20 N5 C23 C24 -179.0(7)
N7 C23 C24 C25 0.3(11)
N5 C23 C24 C25 178.9(7)
C23 C24 C25 C26 -0.8(12)
C24 C25 C26 C27 0.6(11)
C24 C25 C26 C33 -177.8(8)
C25 C26 C27 N7 0.0(10)
C33 C26 C27 N7 178.6(6)
C25 C26 C27 C28 -178.2(7)
C33 C26 C27 C28 0.4(11)
C23 N7 C27 C26 -0.5(10)
Pt2 N7 C27 C26 -179.3(5)
C23 N7 C27 C28 177.8(6)
Pt2 N7 C27 C28 -1.0(8)
C32 N8 C28 C29 1.3(11)
Pt2 N8 C28 C29 -179.0(6)
C32 N8 C28 C27 178.5(7)
Pt2 N8 C28 C27 -1.8(8)
C26 C27 C28 C29 -2.5(11)
N7 C27 C28 C29 179.2(6)
C26 C27 C28 N8 -179.8(6)
N7 C27 C28 N8 1.9(9)
N8 C28 C29 C30 -3.4(12)
C27 C28 C29 C30 179.6(6)
N8 C28 C29 C34 179.6(7)
C27 C28 C29 C34 2.5(11)
C28 C29 C30 C31 2.7(11)
C34 C29 C30 C31 179.5(8)
C29 C30 C31 C32 -0.3(13)
C28 N8 C32 C31 1.2(10)
Pt2 N8 C32 C31 -178.4(5)
C30 C31 C32 N8 -1.7(13)
C27 C26 C33 C34 1.5(11)
C25 C26 C33 C34 179.9(8)
C26 C33 C34 C29 -1.4(12)
C28 C29 C34 C33 -0.7(12)
C30 C29 C34 C33 -177.5(8)
C20 N6 C35 C36 -103.7(9)
C21 N6 C35 C36 77.3(10)
N6 C35 C36 C37 -169.5(9)
C35 C36 C37 C38 -61.3(13)
